data_2242367
loop_
_publ_author_name
'Cardoso, Laura N. F.'
'Noguiera, Thais C. M.'
'Wardell, James L.'
'de Souza, Marcus V. N.'
'Harrison, William T. A.'

_publ_section_title
;
 Different packing motifs of isomeric
 (<i>E</i>)-<i>N</i>'-(halophenylmethylidene)-<i>N</i>-methyl-2-(thiophen-2-yl)acetohydrazides
 controlled by C---H&#x00B7;&#x00B7;&#x00B7;O interactions
;
_journal_coeditor_code SJ5543
_journal_issue 3
_journal_name_full 'Acta Crystallographica Section E'
_journal_page_first 313
_journal_page_last 318
_journal_paper_doi 10.1107/S2056989018001251
_journal_volume 74
_journal_year 2018
_chemical_formula_moiety 'C14 H13 Cl N2 O S'
_chemical_formula_sum 'C14 H13 Cl N2 O S'
_chemical_formula_weight 292.77
_chemical_name_systematic
(<i>E</i>)-<i>N</i>'-(2-Chlorophenylmethylidene)-<i>N</i>-methyl-2-(thiophen-2-yl)acetohydrazide
_space_group_crystal_system monoclinic
_space_group_IT_number 14
_space_group_name_Hall '-P 2ybc'
_space_group_name_H-M_alt 'P 1 21/c 1'
_symmetry_space_group_name_Hall '-P 2ybc'
_symmetry_space_group_name_H-M 'P 1 21/c 1'
_atom_sites_solution_hydrogens geom
_atom_sites_solution_primary direct
_audit_creation_method SHELXL-2014/7
_cell_angle_alpha 90
_cell_angle_beta 96.360(2)
_cell_angle_gamma 90
_cell_formula_units_Z 4
_cell_length_a 9.1918(7)
_cell_length_b 20.3575(14)
_cell_length_c 7.2721(5)
_cell_measurement_reflns_used 18890
_cell_measurement_temperature 100(2)
_cell_measurement_theta_max 27.5
_cell_measurement_theta_min 2.0
_cell_volume 1352.40(17)
_computing_cell_refinement
;
CrystalClear (Rigaku, 2012)
;
_computing_data_collection
;
CrystalClear (Rigaku, 2012)
;
_computing_data_reduction
;
CrystalClear (Rigaku, 2012)
;
_computing_molecular_graphics
;
ORTEP-3 (Farrugia, 1997)
;
_computing_publication_material
;
publCIF (Westrip, 2010)
;
_computing_structure_refinement
;
SHELXL2014 (Sheldrick, 2015)
;
_computing_structure_solution
;
SHELXS97 (Sheldrick, 2008)
;
_diffrn_ambient_temperature 100(2)
_diffrn_measured_fraction_theta_full 0.960
_diffrn_measured_fraction_theta_max 0.964
_diffrn_measurement_device_type 'Rigaku Mercury CCD'
_diffrn_measurement_method \w
_diffrn_radiation_type MoK\a
_diffrn_radiation_wavelength 0.71073
_diffrn_reflns_av_R_equivalents 0.0321
_diffrn_reflns_limit_h_max 11
_diffrn_reflns_limit_h_min -11
_diffrn_reflns_limit_k_max 26
_diffrn_reflns_limit_k_min -26
_diffrn_reflns_limit_l_max 9
_diffrn_reflns_limit_l_min -9
_diffrn_reflns_number 18992
_diffrn_reflns_theta_full 25.242
_diffrn_reflns_theta_max 27.484
_diffrn_reflns_theta_min 2.229
_exptl_absorpt_coefficient_mu 0.429
_exptl_absorpt_correction_T_max 1.000
_exptl_absorpt_correction_T_min 0.710
_exptl_absorpt_correction_type multi-scan
_exptl_absorpt_process_details
;
(SADABS; Bruker, 2004)
;
_exptl_crystal_colour colourless
_exptl_crystal_density_diffrn 1.438
_exptl_crystal_description block
_exptl_crystal_F_000 608
_exptl_crystal_size_max 0.53
_exptl_crystal_size_mid 0.24
_exptl_crystal_size_min 0.18
_refine_diff_density_max 0.370
_refine_diff_density_min -0.409
_refine_ls_extinction_coef 0.0035(9)
_refine_ls_extinction_expression Fc^*^=kFc[1+0.001xFc^2^\l^3^/sin(2\q)]^-1/4^
_refine_ls_extinction_method
;
SHELXL-2014/7 (Sheldrick 2015)
;
_refine_ls_goodness_of_fit_ref 1.220
_refine_ls_hydrogen_treatment constr
_refine_ls_matrix_type full
_refine_ls_number_parameters 175
_refine_ls_number_reflns 2988
_refine_ls_number_restraints 0
_refine_ls_restrained_S_all 1.220
_refine_ls_R_factor_all 0.0592
_refine_ls_R_factor_gt 0.0521
_refine_ls_shift/su_max 0.000
_refine_ls_shift/su_mean 0.000
_refine_ls_structure_factor_coef Fsqd
_refine_ls_weighting_details 'w=1/[\s^2^(Fo^2^)+(0.0254P)^2^+1.9705P] where P=(Fo^2^+2Fc^2^)/3'
_refine_ls_weighting_scheme calc
_refine_ls_wR_factor_gt 0.1158
_refine_ls_wR_factor_ref 0.1173
_reflns_number_gt 2553
_reflns_number_total 2988
_reflns_threshold_expression 'I > 2\s(I)'
_cod_data_source_file sj5543sup1.cif
_cod_data_source_block I
_cod_database_code 2242367
_shelx_space_group_comment
;
The symmetry employed for this shelxl refinement is uniquely defined
by the following loop, which should always be used as a source of
symmetry information in preference to the above space-group names.
They are only intended as comments.
;
_shelx_estimated_absorpt_t_min 0.805
_shelx_estimated_absorpt_t_max 0.927

loop_
_space_group_symop_operation_xyz
'x, y, z'
'-x, y+1/2, -z+1/2'
'-x, -y, -z'
'x, -y-1/2, z-1/2'

loop_
_atom_site_type_symbol
_atom_site_label
_atom_site_fract_x
_atom_site_fract_y
_atom_site_fract_z
_atom_site_U_iso_or_equiv
_atom_site_adp_type
_atom_site_calc_flag
_atom_site_occupancy
_atom_site_disorder_assembly
_atom_site_disorder_group
C C1 0.4009(3) 0.30066(11) 0.2999(3) 0.0205(5) Uani d 1 . .
C C2 0.2682(3) 0.32749(12) 0.2216(4) 0.0238(5) Uani d 1 . .
H H2 0.1913 0.2989 0.1741 0.029 Uiso calc 1 . .
C C3 0.2462(3) 0.39464(12) 0.2116(4) 0.0261(5) Uani d 1 . .
H H3 0.1551 0.4117 0.1578 0.031 Uiso calc 1 . .
C C4 0.3576(3) 0.43717(12) 0.2804(4) 0.0264(6) Uani d 1 . .
H H4 0.3421 0.4833 0.2749 0.032 Uiso calc 1 . .
C C5 0.4909(3) 0.41239(12) 0.3568(3) 0.0249(5) Uani d 1 . .
H H5 0.5680 0.4413 0.4017 0.030 Uiso calc 1 . .
C C6 0.5107(3) 0.34485(12) 0.3669(3) 0.0216(5) Uani d 1 . .
C C7 0.4218(3) 0.22913(11) 0.3101(3) 0.0219(5) Uani d 1 . .
H H7 0.5122 0.2109 0.3624 0.026 Uiso calc 1 . .
C C8 0.4721(3) 0.09617(12) 0.3393(4) 0.0264(5) Uani d 1 . .
H H8A 0.4937 0.1124 0.4663 0.040 Uiso calc 1 . .
H H8B 0.5519 0.1084 0.2671 0.040 Uiso calc 1 . .
H H8C 0.4625 0.0482 0.3408 0.040 Uiso calc 1 . .
C C9 0.2211(3) 0.08562(12) 0.1850(4) 0.0250(5) Uani d 1 . .
C C10 0.0768(3) 0.11842(12) 0.1155(4) 0.0273(6) Uani d 1 . .
H H10A 0.0953 0.1628 0.0676 0.033 Uiso calc 1 . .
H H10B 0.0252 0.0923 0.0136 0.033 Uiso calc 1 . .
C C11 -0.0155(3) 0.12331(12) 0.2724(4) 0.0242(5) Uani d 1 . .
C C12 -0.08888(16) 0.06244(7) 0.3623(2) 0.0380(5) Uani d 0.658(4) A 1
H H12 -0.0897 0.0174 0.3275 0.046 Uiso calc 0.658(4) A 1
S S1A -0.08888(16) 0.06244(7) 0.3623(2) 0.0380(5) Uani d 0.342(4) A 2
C C13 -0.1560(3) 0.09474(17) 0.5151(5) 0.0457(9) Uani d 1 . .
H H13 -0.2067 0.0702 0.5989 0.055 Uiso calc 1 A 1
C C14 -0.1418(3) 0.16036(16) 0.5300(4) 0.0382(7) Uani d 1 . .
H H14 -0.1818 0.1853 0.6227 0.046 Uiso calc 1 A 1
N N1 0.3152(2) 0.19186(9) 0.2469(3) 0.0214(4) Uani d 1 . .
N N2 0.3356(2) 0.12514(9) 0.2554(3) 0.0230(4) Uani d 1 . .
O O1 0.2336(2) 0.02600(9) 0.1856(3) 0.0337(5) Uani d 1 . .
Cl Cl1 0.67905(7) 0.31638(3) 0.47232(10) 0.03056(18) Uani d 1 . .
S S1 -0.04886(10) 0.19336(4) 0.37322(13) 0.0294(3) Uani d 0.658(4) A 1
C C12A -0.04886(10) 0.19336(4) 0.37322(13) 0.0294(3) Uani d 0.342(4) A 2
H H12A -0.0232 0.2375 0.3490 0.035 Uiso calc 0.342(4) A 2

loop_
_atom_site_aniso_label
_atom_site_aniso_U_11
_atom_site_aniso_U_22
_atom_site_aniso_U_33
_atom_site_aniso_U_12
_atom_site_aniso_U_13
_atom_site_aniso_U_23
C1 0.0228(13) 0.0230(11) 0.0163(11) 0.0015(9) 0.0041(9) 0.0001(8)
C2 0.0236(13) 0.0232(12) 0.0245(13) -0.0008(9) 0.0014(10) -0.0001(9)
C3 0.0240(13) 0.0255(12) 0.0285(14) 0.0041(9) 0.0020(11) 0.0030(10)
C4 0.0313(14) 0.0212(11) 0.0271(14) 0.0010(10) 0.0049(11) 0.0015(9)
C5 0.0263(14) 0.0259(12) 0.0231(13) -0.0046(9) 0.0059(11) -0.0019(9)
C6 0.0177(12) 0.0288(12) 0.0187(12) 0.0019(9) 0.0039(10) 0.0005(9)
C7 0.0227(13) 0.0240(12) 0.0196(12) 0.0042(9) 0.0045(10) 0.0007(9)
C8 0.0264(14) 0.0255(12) 0.0276(14) 0.0070(10) 0.0046(11) 0.0036(10)
C9 0.0274(14) 0.0244(12) 0.0244(13) 0.0000(9) 0.0080(11) 0.0007(9)
C10 0.0264(14) 0.0279(12) 0.0268(14) -0.0028(10) -0.0006(11) 0.0007(10)
C11 0.0180(12) 0.0245(12) 0.0290(14) -0.0007(9) -0.0023(10) 0.0032(9)
C12 0.0284(8) 0.0372(8) 0.0476(10) 0.0021(6) 0.0006(7) -0.0009(6)
S1A 0.0284(8) 0.0372(8) 0.0476(10) 0.0021(6) 0.0006(7) -0.0009(6)
C13 0.0185(15) 0.058(2) 0.060(2) -0.0021(12) 0.0017(14) 0.0294(16)
C14 0.0324(16) 0.0531(18) 0.0287(16) 0.0180(13) 0.0023(13) 0.0023(12)
N1 0.0252(11) 0.0203(9) 0.0193(10) 0.0035(8) 0.0053(8) 0.0014(7)
N2 0.0249(11) 0.0198(10) 0.0249(11) 0.0045(8) 0.0049(9) 0.0016(8)
O1 0.0355(12) 0.0219(9) 0.0453(12) -0.0006(7) 0.0115(9) 0.0001(8)
Cl1 0.0200(3) 0.0360(3) 0.0346(4) 0.0024(2) -0.0017(3) -0.0010(3)
S1 0.0278(5) 0.0300(5) 0.0302(5) 0.0010(3) 0.0021(4) -0.0037(3)
C12A 0.0278(5) 0.0300(5) 0.0302(5) 0.0010(3) 0.0021(4) -0.0037(3)

loop_
_atom_type_symbol
_atom_type_description
_atom_type_scat_dispersion_real
_atom_type_scat_dispersion_imag
_atom_type_scat_source
C C 0.0033 0.0016 'International Tables Vol C Tables 4.2.6.8 and 6.1.1.4'
H H 0.0000 0.0000 'International Tables Vol C Tables 4.2.6.8 and 6.1.1.4'
N N 0.0061 0.0033 'International Tables Vol C Tables 4.2.6.8 and 6.1.1.4'
O O 0.0106 0.0060 'International Tables Vol C Tables 4.2.6.8 and 6.1.1.4'
Cl Cl 0.1484 0.1585 'International Tables Vol C Tables 4.2.6.8 and 6.1.1.4'
S S 0.1246 0.1234 'International Tables Vol C Tables 4.2.6.8 and 6.1.1.4'

loop_
_geom_angle_atom_site_label_1
_geom_angle_atom_site_label_2
_geom_angle_atom_site_label_3
_geom_angle
C6 C1 C2 117.0(2)
C6 C1 C7 122.3(2)
C2 C1 C7 120.7(2)
C3 C2 C1 121.6(2)
C3 C2 H2 119.2
C1 C2 H2 119.2
C2 C3 C4 119.9(2)
C2 C3 H3 120.0
C4 C3 H3 120.0
C5 C4 C3 120.1(2)
C5 C4 H4 119.9
C3 C4 H4 119.9
C4 C5 C6 119.2(2)
C4 C5 H5 120.4
C6 C5 H5 120.4
C5 C6 C1 122.2(2)
C5 C6 Cl1 117.13(19)
C1 C6 Cl1 120.61(18)
N1 C7 C1 118.5(2)
N1 C7 H7 120.7
C1 C7 H7 120.7
N2 C8 H8A 109.5
N2 C8 H8B 109.5
H8A C8 H8B 109.5
N2 C8 H8C 109.5
H8A C8 H8C 109.5
H8B C8 H8C 109.5
O1 C9 N2 120.8(2)
O1 C9 C10 121.1(2)
N2 C9 C10 118.0(2)
C11 C10 C9 108.8(2)
C11 C10 H10A 109.9
C9 C10 H10A 109.9
C11 C10 H10B 109.9
C9 C10 H10B 109.9
H10A C10 H10B 108.3
C10 C11 S1A 124.4(2)
C10 C11 C12 124.4(2)
C10 C11 C12A 123.04(19)
S1A C11 C12A 112.59(17)
C10 C11 S1 123.04(19)
C12 C11 S1 112.59(17)
C13 C12 C11 101.16(18)
C13 C12 H12 129.4
C11 C12 H12 129.4
C13 S1A C11 101.16(18)
C14 C13 C12 117.1(3)
C14 C13 S1A 117.1(3)
C14 C13 H13 121.4
C12 C13 H13 121.4
C13 C14 C12A 113.8(2)
C13 C14 S1 113.8(2)
C13 C14 H14 123.1
S1 C14 H14 123.1
C7 N1 N2 118.3(2)
N1 N2 C9 117.8(2)
N1 N2 C8 121.8(2)
C9 N2 C8 120.4(2)
C14 S1 C11 95.27(15)
C14 C12A C11 95.27(15)
C14 C12A H12A 132.4
C11 C12A H12A 132.4

loop_
_geom_bond_atom_site_label_1
_geom_bond_atom_site_label_2
_geom_bond_distance
C1 C6 1.399(3)
C1 C2 1.399(3)
C1 C7 1.469(3)
C2 C3 1.383(3)
C2 H2 0.9500
C3 C4 1.391(4)
C3 H3 0.9500
C4 C5 1.383(4)
C4 H4 0.9500
C5 C6 1.388(3)
C5 H5 0.9500
C6 Cl1 1.748(3)
C7 N1 1.283(3)
C7 H7 0.9500
C8 N2 1.457(3)
C8 H8A 0.9800
C8 H8B 0.9800
C8 H8C 0.9800
C9 O1 1.219(3)
C9 N2 1.378(3)
C9 C10 1.520(4)
C10 C11 1.499(4)
C10 H10A 0.9900
C10 H10B 0.9900
C11 S1A 1.586(3)
C11 C12 1.586(3)
C11 C12A 1.648(3)
C11 S1 1.648(3)
C12 C13 1.483(4)
C12 H12 0.9500
S1A C13 1.483(4)
C13 C14 1.345(5)
C13 H13 0.9500
C14 C12A 1.642(3)
C14 S1 1.642(3)
C14 H14 0.9500
N1 N2 1.372(3)
C12A H12A 0.9500

loop_
_geom_hbond_atom_site_label_D
_geom_hbond_atom_site_label_H
_geom_hbond_atom_site_label_A
_geom_hbond_site_symmetry_A
_geom_hbond_distance_DH
_geom_hbond_distance_HA
_geom_hbond_distance_DA
_geom_hbond_angle_DHA
C13 H13 O1 3_556 0.95 2.54 3.410(4) 153
C3 H3 Cg1 4_565 0.95 2.83 3.612(3) 140
C8 H8A Cg2 4_566 0.98 2.71 3.544(3) 144

loop_
_geom_torsion_atom_site_label_1
_geom_torsion_atom_site_label_2
_geom_torsion_atom_site_label_3
_geom_torsion_atom_site_label_4
_geom_torsion
C6 C1 C2 C3 -0.3(4)
C7 C1 C2 C3 179.6(2)
C1 C2 C3 C4 0.0(4)
C2 C3 C4 C5 0.8(4)
C3 C4 C5 C6 -1.2(4)
C4 C5 C6 C1 1.0(4)
C4 C5 C6 Cl1 -177.7(2)
C2 C1 C6 C5 -0.2(4)
C7 C1 C6 C5 179.9(2)
C2 C1 C6 Cl1 178.47(18)
C7 C1 C6 Cl1 -1.5(3)
C6 C1 C7 N1 179.4(2)
C2 C1 C7 N1 -0.5(4)
O1 C9 C10 C11 87.0(3)
N2 C9 C10 C11 -90.1(3)
C9 C10 C11 S1A -70.0(3)
C9 C10 C11 C12 -70.0(3)
C9 C10 C11 C12A 108.7(2)
C9 C10 C11 S1 108.7(2)
C10 C11 C12 C13 176.2(2)
S1 C11 C12 C13 -2.6(2)
C10 C11 S1A C13 176.2(2)
C12A C11 S1A C13 -2.6(2)
C11 C12 C13 C14 2.0(3)
C11 S1A C13 C14 2.0(3)
S1A C13 C14 C12A -0.6(3)
C12 C13 C14 S1 -0.6(3)
C1 C7 N1 N2 179.5(2)
C7 N1 N2 C9 -179.2(2)
C7 N1 N2 C8 2.1(3)
O1 C9 N2 N1 178.6(2)
C10 C9 N2 N1 -4.2(3)
O1 C9 N2 C8 -2.7(4)
C10 C9 N2 C8 174.4(2)
C13 C14 S1 C11 -1.0(3)
C10 C11 S1 C14 -176.6(2)
C12 C11 S1 C14 2.24(19)
C13 C14 C12A C11 -1.0(3)
C10 C11 C12A C14 -176.6(2)
S1A C11 C12A C14 2.24(19)

_cod_database_fobs_code 2242367
